data_7052257
loop_
_publ_author_name
'Wilson, Chick C.'
'Xu, Xuelian'
'Florence, Alastair J.'
'Shankland, Norman'

_publ_section_title
;
 Temperature dependence of proton transfer in 4-chlorobenzoic acid
;
_journal_issue 7
_journal_name_full 'New Journal of Chemistry'
_journal_page_first 979
_journal_paper_doi 10.1039/b601123c
_journal_volume 30
_journal_year 2006
_chemical_formula_moiety 'C7 H5 Cl O2'
_chemical_formula_sum 'C7 H5 Cl O2'
_chemical_formula_weight 156.56
_chemical_melting_point 512
_chemical_name_common '4-Chlorobenzoic acid'
_chemical_name_systematic
;
4-Chlorobenzoic acid
;
_space_group_IT_number 2
_symmetry_cell_setting triclinic
_symmetry_space_group_name_Hall '-P 1'
_symmetry_space_group_name_H-M 'P -1'
_audit_creation_method 'from EXP file using GSAS2CIF'
_cell_angle_alpha 87.68(3)
_cell_angle_beta 100.32(3)
_cell_angle_gamma 93.00(3)
_cell_formula_units_Z 2
_cell_length_a 14.210(6)
_cell_length_b 6.072(2)
_cell_length_c 3.747(1)
_cell_measurement_reflns_used 100
_cell_measurement_temperature 100(1)
_cell_volume 317.48(19)
_computing_structure_refinement GSAS
_diffrn_ambient_temperature 100(1)
_diffrn_measurement_device_type 'SXD time-of-flight Laue diffractometer'
_diffrn_radiation_probe neutron
_diffrn_radiation_type neutron
_diffrn_radiation_wavelength 0.48-4.8
_diffrn_reflns_number 3198
_diffrn_source 'ISIS spallation source, Rutherford Appleton Laboratory'
_exptl_crystal_colour colourless
_exptl_crystal_density_diffrn 1.638
_exptl_crystal_description needle
_exptl_crystal_preparation 'recrystallised from ethanol solution'
_exptl_crystal_size_max 2.25
_exptl_crystal_size_mid 1.75
_exptl_crystal_size_min 1
_refine_ls_goodness_of_fit_ref 3.12
_refine_ls_hydrogen_treatment mixed
_refine_ls_number_parameters 135
_refine_ls_number_reflns 1804
_refine_ls_R_factor_all 0.083
_refine_ls_shift/su_max 0.02
_refine_ls_shift/su_mean 0.00
_refine_ls_wR_factor_all 0.064
_reflns_d_resolution_high 0.305
_reflns_d_resolution_low 4.685
_reflns_limit_h_max 36
_reflns_limit_h_min 0
_reflns_limit_k_max 13
_reflns_limit_k_min -13
_reflns_limit_l_max 8
_reflns_limit_l_min -9
_cod_data_source_file b601123c.txt
_cod_data_source_block neutron_CLB100K
_cod_database_code 7052257

loop_
_symmetry_equiv_pos_as_xyz
'x, y, z'
'-x, -y, -z'

loop_
_atom_site_aniso_label
_atom_site_aniso_U_11
_atom_site_aniso_U_22
_atom_site_aniso_U_33
_atom_site_aniso_U_12
_atom_site_aniso_U_13
_atom_site_aniso_U_23
Cl1 0.0171(7) 0.0193(7) 0.0199(6) -0.0044(6) 0.0008(6) -0.0038(6)
O1 0.0105(11) 0.0211(12) 0.0297(11) 0.0015(9) 0.0038(9) -0.0110(10)
O2 0.0141(11) 0.0129(10) 0.0223(9) -0.0007(8) 0.0029(9) -0.0054(10)
C1 0.0093(8) 0.0107(8) 0.0088(6) 0.0018(6) 0.0022(6) -0.0006(7)
C2 0.0115(9) 0.0109(8) 0.0131(7) 0.0016(7) 0.0017(7) 0.0007(7)
C3 0.0128(9) 0.0146(9) 0.0126(7) 0.0016(7) 0.0028(7) 0.0000(7)
C4 0.0111(9) 0.0127(9) 0.0103(7) -0.0013(7) 0.0018(6) 0.0005(7)
C5 0.0144(9) 0.0112(8) 0.0125(6) 0.0027(7) 0.0022(7) -0.0009(7)
C6 0.0131(9) 0.0108(8) 0.0125(6) 0.0028(7) 0.0021(7) -0.0010(7)
C7 0.0097(9) 0.0099(8) 0.0113(6) -0.0003(6) 0.0038(6) -0.0003(7)
H2 0.0305(25) 0.0220(21) 0.0380(21) 0.0074(18) 0.0063(19) -0.0092(20)
H3 0.0193(21) 0.0333(25) 0.0427(21) 0.0067(18) 0.0052(18) -0.0065(22)
H5 0.0278(24) 0.0218(21) 0.0388(21) 0.0010(18) 0.0076(18) -0.0097(20)
H6 0.0189(22) 0.0285(24) 0.0458(24) 0.0024(17) 0.0101(20) -0.0054(22)

loop_
_atom_site_label
_atom_site_fract_x
_atom_site_fract_y
_atom_site_fract_z
_atom_site_occupancy
_atom_site_thermal_displace_type
_atom_site_U_iso_or_equiv
_atom_site_symmetry_multiplicity
_atom_site_disorder_assembly
_atom_site_disorder_group
Cl1 0.42791(10) 0.78716(26) 0.8266(4) 1.0 Uani 0.01916 2 . .
O1 0.02069(17) 0.2454(4) 0.2383(7) 1.0 Uani 0.02008 2 . .
O2 0.11813(18) 0.0185(4) 0.0544(6) 1.0 Uani 0.01639 2 . .
C1 0.18464(14) 0.33389(32) 0.3660(4) 1.0 Uani 0.00947 2 . .
C2 0.27771(14) 0.27410(32) 0.3749(5) 1.0 Uani 0.01189 2 . .
C3 0.35332(15) 0.41307(34) 0.5187(4) 1.0 Uani 0.01323 2 . .
C4 0.33459(13) 0.61177(32) 0.6499(4) 1.0 Uani 0.01149 2 . .
C5 0.24246(15) 0.67455(34) 0.6438(5) 1.0 Uani 0.01262 2 . .
C6 0.16748(15) 0.53410(32) 0.5022(5) 1.0 Uani 0.01208 2 . .
C7 0.10428(14) 0.18584(32) 0.2079(5) 1.0 Uani 0.01007 2 . .
H2 0.29030(34) 0.1208(7) 0.2698(12) 1.0 Uani 0.02969 2 . .
H3 0.42471(34) 0.3686(9) 0.5268(13) 1.0 Uani 0.0315 2 . .
H5 0.22947(33) 0.8279(7) 0.7489(12) 1.0 Uani 0.02899 2 . .
H6 0.09420(34) 0.5775(8) 0.4958(12) 1.0 Uani 0.03036 2 . .
H1 -0.0296(4) 0.1376(10) 0.1211(14) 0.911(12) Uiso 0.0314(12) 2 . .
H1A 0.066(4) -0.032(10) -0.052(14) 0.089(12) Uiso 0.0314(12) 2 . .

loop_
_geom_angle_atom_site_label_1
_geom_angle_atom_site_label_2
_geom_angle_atom_site_label_3
_geom_angle
C7 O1 H1 110.4(4)
C7 O2 H1A 108(4)
C2 C1 C7 119.74(17)
C6 C1 C7 120.22(18)
C2 C1 C6 120.04(18)
C1 C2 C3 120.06(18)
C2 C3 C4 118.90(19)
Cl1 C4 C3 119.41(16)
C3 C4 C5 121.99(18)
Cl1 C4 C5 118.59(15)
C4 C5 C6 118.69(18)
C1 C6 C5 120.3(2)
O2 C7 C1 120.9(2)
O1 C7 O2 123.6(2)
O1 C7 C1 115.54(19)
C1 C2 H2 119.6(3)
C3 C2 H2 120.3(3)
C2 C3 H3 120.6(3)
C4 C3 H3 120.5(3)
C4 C5 H5 120.9(3)
C6 C5 H5 120.5(3)
C1 C6 H6 119.1(3)
C5 C6 H6 120.6(3)

loop_
_geom_bond_atom_site_label_1
_geom_bond_atom_site_label_2
_geom_bond_distance
Cl1 C4 1.711(3)
O1 C7 1.285(3)
O2 C7 1.229(3)
O1 H1 0.997(6)
O2 H1A 0.83(5)
C1 C7 1.469(3)
C1 C2 1.384(3)
C1 C6 1.387(3)
C2 C3 1.375(3)
C3 C4 1.377(3)
C4 C5 1.379(3)
C5 C6 1.372(3)
C2 H2 1.061(5)
C3 H3 1.058(5)
C5 H5 1.063(5)
C6 H6 1.083(5)

loop_
_geom_contact_atom_site_label_1
_geom_contact_atom_site_label_2
_geom_contact_distance
_geom_contact_site_symmetry_1
_geom_contact_site_symmetry_2
H1 O1 2.754(6) . 2_555
H1 O2 1.595(6) . 2_555
H1 C7 2.452(6) . 2_555
H1 H1 2.206(8) . 2_555
H1A O1 1.81(6) . 2_555
H1A O2 2.62(6) . 2_555
H1A C7 2.52(6) . 2_555
H1A H1A 2.04(8) . 2_555

loop_
_geom_hbond_atom_site_label_D
_geom_hbond_atom_site_label_H
_geom_hbond_atom_site_label_A
_geom_hbond_distance_DH
_geom_hbond_distance_HA
_geom_hbond_distance_DA
_geom_hbond_angle_DHA
_geom_hbond_site_symmetry_A
O1 H1 O2 0.997(6) 1.595(6) 2.588(4) 173.9(6) 2_555
O2 H1A O1 0.83(5) 1.81(6) 2.588(4) 156(6) 2_555
C5 H5 O2 1.063(5) 2.470(5) 3.387(3) 143.8(3) 1_566
C6 H6 O1 1.083(5) 2.381(5) 3.362(4) 149.8(4) 2_566

loop_
_geom_torsion_atom_site_label_1
_geom_torsion_atom_site_label_2
_geom_torsion_atom_site_label_3
_geom_torsion_atom_site_label_4
_geom_torsion
C2 C1 C6 C5 0.5(3)
C7 C1 C6 C5 -178.76(17)
C7 C1 C2 C3 179.24(16)
C2 C1 C7 O2 -6.5(3)
C6 C1 C7 O1 -6.4(3)
C2 C1 C7 O1 174.38(19)
C6 C1 C2 C3 0.0(3)
C6 C1 C7 O2 172.8(2)
C1 C2 C3 C4 -0.5(3)
C2 C3 C4 C5 0.5(2)
C2 C3 C4 Cl1 -179.54(14)
Cl1 C4 C5 C6 -180.00(16)
C3 C4 C5 C6 0.0(3)
C4 C5 C6 C1 -0.5(3)
